data_4103333
loop_
_publ_author_name
'Yingda Ye'
'Nicholas D. Ball'
'Jeff W. Kampf'
'Melanie S. Sanford'

_publ_section_title
;
 Oxidation of a Cyclometalated Pd(II) Dimer with "CF3+": Formation and
 Reactivity of a Catalytically Competent Monomeric Pd(IV) Aquo Complex
;
_journal_name_full 'Journal of the American Chemical Society'
_journal_page_first 14682
_journal_page_last 14687
_journal_paper_doi 10.1021/ja107780w
_journal_volume 132
_journal_year 2010
_chemical_formula_moiety 'C18 H16 F3 N O5 Pd'
_chemical_formula_sum 'C18 H16 F3 N O5 Pd'
_chemical_formula_weight 489.72
_chemical_name_systematic
;
 ?
;
_space_group_IT_number 2
_symmetry_cell_setting triclinic
_symmetry_space_group_name_Hall '-P 1'
_symmetry_space_group_name_H-M 'P -1'
_atom_sites_solution_hydrogens geom
_atom_sites_solution_primary direct
_atom_sites_solution_secondary difmap
_audit_creation_method SHELXL-97
_cell_angle_alpha 89.684(2)
_cell_angle_beta 80.014(2)
_cell_angle_gamma 89.799(2)
_cell_formula_units_Z 4
_cell_length_a 10.1764(15)
_cell_length_b 13.225(2)
_cell_length_c 13.805(2)
_cell_measurement_reflns_used 9874
_cell_measurement_temperature 85(2)
_cell_measurement_theta_max 28.33
_cell_measurement_theta_min 2.30
_cell_volume 1829.7(5)
_computing_cell_refinement 'Bruker SMART'
_computing_data_collection 'Bruker SMART-APEX'
_computing_data_reduction 'Bruker SAINT'
_computing_molecular_graphics 'Bruker SHELXTL'
_computing_publication_material 'Bruker SHELXTL'
_computing_structure_refinement 'SHELXL-97 (Sheldrick, 2008)'
_computing_structure_solution 'SHELXS-97 (Sheldrick, 2008)'
_diffrn_ambient_temperature 85(2)
_diffrn_measured_fraction_theta_full 0.997
_diffrn_measured_fraction_theta_max 0.997
_diffrn_measurement_device_type 'CCD area detector'
_diffrn_measurement_method 'phi and omega scans'
_diffrn_radiation_monochromator graphite
_diffrn_radiation_source 'fine-focus sealed tube'
_diffrn_radiation_type MoK\a
_diffrn_radiation_wavelength 0.71073
_diffrn_reflns_av_R_equivalents 0.0335
_diffrn_reflns_av_sigmaI/netI 0.0230
_diffrn_reflns_limit_h_max 13
_diffrn_reflns_limit_h_min -13
_diffrn_reflns_limit_k_max 17
_diffrn_reflns_limit_k_min -17
_diffrn_reflns_limit_l_max 18
_diffrn_reflns_limit_l_min -18
_diffrn_reflns_number 56032
_diffrn_reflns_theta_full 28.37
_diffrn_reflns_theta_max 28.37
_diffrn_reflns_theta_min 2.14
_exptl_absorpt_coefficient_mu 1.074
_exptl_absorpt_correction_T_max 0.8469
_exptl_absorpt_correction_T_min 0.7530
_exptl_absorpt_correction_type multi-scan
_exptl_absorpt_process_details
;
  Blessing, R. Acta Cryst. (1995) A51 33-38.
  Sheldrick, G.  SADABS (Version 2008/1) Bruker AXS area
  detector absorption and other corrections, University of
  Gottingen, Germany 2008.
;
_exptl_crystal_colour yellow
_exptl_crystal_density_diffrn 1.778
_exptl_crystal_density_method 'not measured'
_exptl_crystal_description block
_exptl_crystal_F_000 976
_exptl_crystal_size_max 0.28
_exptl_crystal_size_mid 0.16
_exptl_crystal_size_min 0.16
_refine_diff_density_max 2.041
_refine_diff_density_min -1.498
_refine_diff_density_rms 0.112
_refine_ls_extinction_method none
_refine_ls_goodness_of_fit_ref 1.102
_refine_ls_hydrogen_treatment mixed
_refine_ls_matrix_type full
_refine_ls_number_parameters 551
_refine_ls_number_reflns 9142
_refine_ls_number_restraints 4
_refine_ls_restrained_S_all 1.102
_refine_ls_R_factor_all 0.0460
_refine_ls_R_factor_gt 0.0426
_refine_ls_shift/su_max 0.003
_refine_ls_shift/su_mean 0.000
_refine_ls_structure_factor_coef Fsqd
_refine_ls_weighting_details 'calc w=1/[\s^2^(Fo^2^)+(0.0513P)^2^+4.9562P] where P=(Fo^2^+2Fc^2^)/3'
_refine_ls_weighting_scheme calc
_refine_ls_wR_factor_gt 0.1077
_refine_ls_wR_factor_ref 0.1100
_reflns_number_gt 8494
_reflns_number_total 9142
_reflns_threshold_expression >2sigma(I)
_cod_data_source_file ja107780w_si_002.cif
_cod_data_source_block yy259
_cod_database_code 4103333

loop_
_symmetry_equiv_pos_as_xyz
'x, y, z'
'-x, -y, -z'

loop_
_atom_site_label
_atom_site_type_symbol
_atom_site_fract_x
_atom_site_fract_y
_atom_site_fract_z
_atom_site_U_iso_or_equiv
_atom_site_adp_type
_atom_site_occupancy
_atom_site_symmetry_multiplicity
_atom_site_calc_flag
_atom_site_refinement_flags
_atom_site_disorder_assembly
_atom_site_disorder_group
Pd1 Pd 0.40027(3) 0.11108(2) 0.79305(2) 0.02122(7) Uani 1 1 d . A .
Pd2 Pd 0.09237(3) 0.60892(2) 0.69655(2) 0.02003(6) Uani 1 1 d . . .
N1 N 0.2899(4) 0.1149(3) 0.9314(2) 0.0262(7) Uani 1 1 d . . .
N2 N 0.2277(3) 0.6118(3) 0.5706(2) 0.0223(6) Uani 1 1 d . . .
O1 O 0.5843(4) 0.0828(3) 0.8478(3) 0.0471(10) Uani 1 1 d D . .
H1B H 0.640(7) 0.063(6) 0.782(4) 0.082(12) Uiso 1 1 d D . .
H1C H 0.572(8) 0.131(4) 0.888(5) 0.082(12) Uiso 1 1 d D . .
O2 O 0.4791(3) 0.1134(3) 0.6490(2) 0.0401(8) Uani 1 1 d . . .
O3 O 0.6898(4) 0.0850(4) 0.6603(4) 0.0642(13) Uani 1 1 d . . .
O4 O 0.4225(3) 0.2690(2) 0.7991(2) 0.0244(6) Uani 1 1 d . . .
O5 O 0.5754(4) 0.2683(3) 0.8971(3) 0.0402(8) Uani 1 1 d . . .
O6 O -0.0671(3) 0.5811(2) 0.6135(3) 0.0322(7) Uani 1 1 d D . .
H6B H -0.103(7) 0.643(4) 0.610(6) 0.082(12) Uiso 1 1 d D . .
H6C H -0.126(6) 0.576(6) 0.667(4) 0.082(12) Uiso 1 1 d D . .
O7 O -0.0215(3) 0.6147(2) 0.8308(2) 0.0324(7) Uani 1 1 d . . .
O8 O -0.2057(4) 0.5456(4) 0.7875(3) 0.0547(11) Uani 1 1 d . . .
O9 O 0.0690(3) 0.7668(2) 0.6833(2) 0.0261(6) Uani 1 1 d . . .
O10 O -0.0801(4) 0.7691(3) 0.5807(3) 0.0447(9) Uani 1 1 d . . .
C1 C 0.3361(6) 0.1039(4) 1.0162(3) 0.0417(12) Uani 1 1 d . . .
H1A H 0.4280 0.0894 1.0146 0.050 Uiso 1 1 calc R . .
C2 C 0.2526(7) 0.1132(4) 1.1055(4) 0.0519(15) Uani 1 1 d . . .
H2A H 0.2869 0.1072 1.1650 0.062 Uiso 1 1 calc R . .
C3 C 0.1227(8) 0.1309(4) 1.1074(4) 0.0565(18) Uani 1 1 d . . .
H3A H 0.0651 0.1364 1.1691 0.068 Uiso 1 1 calc R . .
C4 C 0.0687(5) 0.1416(4) 1.0202(4) 0.0445(14) Uani 1 1 d . . .
C5 C -0.0662(6) 0.1621(4) 1.0135(5) 0.0542(16) Uani 1 1 d . . .
H5A H -0.1309 0.1665 1.0720 0.065 Uiso 1 1 calc R . .
C6 C -0.1035(5) 0.1753(4) 0.9272(5) 0.0497(16) Uani 1 1 d . . .
H6A H -0.1945 0.1909 0.9264 0.060 Uiso 1 1 calc R . .
C7 C -0.0122(5) 0.1672(4) 0.8319(5) 0.0419(13) Uani 1 1 d . . .
C8 C -0.0429(6) 0.1810(4) 0.7418(5) 0.0486(14) Uani 1 1 d . . .
H8A H -0.1327 0.1951 0.7358 0.058 Uiso 1 1 calc R . .
C9 C 0.0512(6) 0.1753(4) 0.6593(5) 0.0490(14) Uani 1 1 d . . .
H9A H 0.0251 0.1868 0.5973 0.059 Uiso 1 1 calc R . .
C10 C 0.1918(6) 0.1520(3) 0.6621(4) 0.0374(11) Uani 1 1 d . . .
H10A H 0.2567 0.1473 0.6038 0.045 Uiso 1 1 calc R . .
C11 C 0.2235(4) 0.1378(3) 0.7523(3) 0.0245(9) Uani 1 1 d . . .
C12 C 0.1243(4) 0.1455(3) 0.8377(4) 0.0303(10) Uani 1 1 d . . .
C13 C 0.1601(5) 0.1334(3) 0.9305(3) 0.0322(10) Uani 1 1 d . . .
C14 C 0.3788(4) -0.0394(3) 0.7866(3) 0.0269(9) Uani 1 1 d . . .
C15 C 0.6025(5) 0.0995(4) 0.6116(5) 0.0493(15) Uani 1 1 d . . .
C16 C 0.6318(6) 0.1002(5) 0.4989(4) 0.0571(16) Uani 1 1 d . . .
H16A H 0.7142 0.1379 0.4760 0.086 Uiso 1 1 calc R . .
H16B H 0.5576 0.1327 0.4738 0.086 Uiso 1 1 calc R . .
H16C H 0.6422 0.0306 0.4749 0.086 Uiso 1 1 calc R . .
C17 C 0.4986(4) 0.3124(3) 0.8507(3) 0.0242(8) Uani 1 1 d . . .
C18 C 0.4915(4) 0.4261(3) 0.8524(3) 0.0270(9) Uani 1 1 d . . .
H18A H 0.4873 0.4498 0.9200 0.040 Uiso 1 1 calc R . .
H18B H 0.4116 0.4486 0.8277 0.040 Uiso 1 1 calc R . .
H18C H 0.5710 0.4540 0.8107 0.040 Uiso 1 1 calc R . .
C19 C 0.2073(4) 0.5995(3) 0.4796(3) 0.0286(9) Uani 1 1 d . . .
H19A H 0.1205 0.5835 0.4680 0.034 Uiso 1 1 calc R . .
C20 C 0.3120(5) 0.6098(4) 0.4001(3) 0.0329(9) Uani 1 1 d . . .
H20A H 0.2956 0.6002 0.3351 0.039 Uiso 1 1 calc R . .
C21 C 0.4380(5) 0.6335(3) 0.4147(3) 0.0333(10) Uani 1 1 d . . .
H21A H 0.5084 0.6410 0.3601 0.040 Uiso 1 1 calc R . .
C22 C 0.4625(4) 0.6465(3) 0.5106(3) 0.0274(9) Uani 1 1 d . . .
C23 C 0.5880(4) 0.6726(3) 0.5381(4) 0.0318(10) Uani 1 1 d . . .
H23A H 0.6646 0.6799 0.4884 0.038 Uiso 1 1 calc R . .
C24 C 0.5994(4) 0.6869(3) 0.6332(4) 0.0329(10) Uani 1 1 d . . .
H24A H 0.6835 0.7064 0.6480 0.040 Uiso 1 1 calc R . .
C25 C 0.4894(4) 0.6739(3) 0.7126(3) 0.0265(9) Uani 1 1 d . . .
C26 C 0.4920(5) 0.6857(3) 0.8131(4) 0.0308(9) Uani 1 1 d . . .
H26A H 0.5735 0.7030 0.8336 0.037 Uiso 1 1 calc R . .
C27 C 0.3798(5) 0.6728(3) 0.8823(3) 0.0319(10) Uani 1 1 d . . .
H27A H 0.3854 0.6817 0.9497 0.038 Uiso 1 1 calc R . .
C28 C 0.2562(5) 0.6468(3) 0.8571(3) 0.0283(9) Uani 1 1 d . . .
H28A H 0.1792 0.6375 0.9060 0.034 Uiso 1 1 calc R . .
C29 C 0.2511(4) 0.6356(3) 0.7596(3) 0.0229(8) Uani 1 1 d . . .
C30 C 0.3651(4) 0.6478(3) 0.6867(3) 0.0230(8) Uani 1 1 d . . .
C31 C 0.3525(4) 0.6352(3) 0.5870(3) 0.0227(8) Uani 1 1 d . . .
C32 C 0.1240(4) 0.4597(3) 0.7140(4) 0.0310(10) Uani 1 1 d . . .
C33 C -0.1429(5) 0.5825(4) 0.8498(4) 0.0378(12) Uani 1 1 d . . .
C34 C -0.2039(5) 0.5894(5) 0.9554(4) 0.0493(14) Uani 1 1 d . . .
H34A H -0.2799 0.6361 0.9630 0.074 Uiso 1 1 calc R . .
H34B H -0.1375 0.6143 0.9931 0.074 Uiso 1 1 calc R . .
H34C H -0.2345 0.5223 0.9799 0.074 Uiso 1 1 calc R . .
C35 C -0.0057(4) 0.8118(3) 0.6309(3) 0.0278(9) Uani 1 1 d . . .
C36 C 0.0004(5) 0.9257(4) 0.6282(4) 0.0367(11) Uani 1 1 d . . .
H36A H 0.0471 0.9482 0.5636 0.055 Uiso 1 1 calc R . .
H36B H 0.0486 0.9496 0.6793 0.055 Uiso 1 1 calc R . .
H36C H -0.0903 0.9535 0.6400 0.055 Uiso 1 1 calc R . .
F1 F 0.2763(4) -0.0729(2) 0.7497(3) 0.0360(10) Uani 0.749(5) 1 d P A 1
F1A F 0.2491(14) -0.0690(9) 0.8272(11) 0.053(4) Uani 0.251(5) 1 d P A 2
F2 F 0.4903(4) -0.0796(2) 0.7309(3) 0.0321(9) Uani 0.749(5) 1 d P A 1
F2A F 0.396(2) -0.0720(10) 0.6999(11) 0.078(6) Uani 0.251(5) 1 d P A 2
F3 F 0.3726(4) -0.0809(3) 0.8757(3) 0.0315(9) Uani 0.749(5) 1 d P A 1
F3A F 0.445(2) -0.0906(11) 0.8438(17) 0.086(6) Uani 0.251(5) 1 d P A 2
F4 F 0.1055(5) 0.4304(2) 0.8062(3) 0.0698(13) Uani 1 1 d . . .
F5 F 0.0409(4) 0.4084(3) 0.6706(4) 0.0919(16) Uani 1 1 d . . .
F6 F 0.2450(3) 0.4295(2) 0.6745(3) 0.0466(8) Uani 1 1 d . . .

loop_
_atom_site_aniso_label
_atom_site_aniso_U_11
_atom_site_aniso_U_22
_atom_site_aniso_U_33
_atom_site_aniso_U_23
_atom_site_aniso_U_13
_atom_site_aniso_U_12
Pd1 0.01864(12) 0.01432(12) 0.02909(14) -0.00332(12) 0.00050(10) 0.00013(11)
Pd2 0.01791(12) 0.01503(12) 0.02464(13) -0.00290(12) 0.00347(10) -0.00140(11)
N1 0.0391(18) 0.0148(14) 0.0225(15) -0.0031(14) 0.0013(13) 0.0021(15)
N2 0.0233(14) 0.0173(14) 0.0244(15) -0.0043(14) 0.0014(12) -0.0007(14)
O1 0.0360(17) 0.0212(16) 0.090(3) -0.0034(17) -0.0275(19) 0.0033(13)
O2 0.0447(18) 0.0248(15) 0.0406(17) -0.0060(15) 0.0215(14) -0.0025(15)
O3 0.0345(19) 0.070(3) 0.083(3) -0.036(2) 0.005(2) 0.0019(19)
O4 0.0239(13) 0.0148(12) 0.0336(15) -0.0019(11) -0.0024(12) -0.0017(10)
O5 0.0510(19) 0.0268(16) 0.0497(19) -0.0092(14) -0.0284(16) 0.0064(14)
O6 0.0228(14) 0.0280(16) 0.0451(18) -0.0116(13) -0.0036(13) -0.0028(12)
O7 0.0309(15) 0.0259(15) 0.0329(15) -0.0057(13) 0.0156(12) -0.0039(13)
O8 0.0297(17) 0.081(3) 0.051(2) 0.019(2) -0.0012(16) -0.0235(18)
O9 0.0278(14) 0.0178(13) 0.0316(15) -0.0030(12) -0.0015(12) 0.0001(11)
O10 0.0448(19) 0.0349(18) 0.060(2) 0.0097(16) -0.0234(17) -0.0117(15)
C1 0.075(3) 0.023(2) 0.030(2) -0.0045(19) -0.015(2) 0.006(2)
C2 0.094(4) 0.028(2) 0.031(2) -0.004(2) -0.005(3) 0.007(3)
C3 0.103(5) 0.028(3) 0.030(2) -0.0023(19) 0.014(3) -0.010(3)
C4 0.045(3) 0.020(2) 0.058(3) -0.008(2) 0.018(2) -0.0042(19)
C5 0.043(3) 0.042(3) 0.067(4) -0.014(3) 0.019(3) -0.003(2)
C6 0.018(2) 0.030(2) 0.094(5) -0.009(3) 0.009(2) 0.0041(18)
C7 0.029(2) 0.023(2) 0.077(4) -0.011(2) -0.019(2) -0.0004(17)
C8 0.046(3) 0.024(2) 0.080(4) -0.007(2) -0.022(3) 0.000(2)
C9 0.075(3) 0.017(2) 0.067(3) 0.008(2) -0.048(3) -0.011(2)
C10 0.060(3) 0.0155(18) 0.041(2) 0.0013(17) -0.022(2) -0.0069(19)
C11 0.0297(19) 0.0115(17) 0.034(2) 0.0006(14) -0.0089(16) -0.0031(13)
C12 0.0254(19) 0.0137(17) 0.051(3) -0.0054(17) -0.0038(18) -0.0012(14)
C13 0.036(2) 0.0152(18) 0.040(2) -0.0037(16) 0.0090(18) -0.0026(15)
C14 0.031(2) 0.0147(17) 0.032(2) -0.0020(15) 0.0024(17) -0.0017(15)
C15 0.039(3) 0.031(2) 0.069(3) -0.021(2) 0.017(2) -0.015(2)
C16 0.065(3) 0.041(3) 0.052(3) -0.016(3) 0.028(3) -0.010(3)
C17 0.0233(18) 0.0212(19) 0.0262(19) -0.0032(15) 0.0014(15) -0.0001(15)
C18 0.0284(19) 0.0203(19) 0.030(2) -0.0069(16) 0.0022(16) -0.0031(15)
C19 0.0317(19) 0.026(2) 0.0278(19) -0.0046(17) -0.0035(15) -0.0019(17)
C20 0.040(2) 0.036(2) 0.0207(18) -0.0032(19) 0.0005(16) 0.001(2)
C21 0.037(2) 0.029(2) 0.029(2) 0.0022(17) 0.0098(18) -0.0003(17)
C22 0.0257(19) 0.0214(18) 0.031(2) 0.0033(15) 0.0054(16) -0.0003(15)
C23 0.0198(18) 0.025(2) 0.045(3) 0.0024(19) 0.0101(17) -0.0032(16)
C24 0.0173(17) 0.0204(19) 0.059(3) -0.0001(19) -0.0018(18) -0.0011(15)
C25 0.0256(18) 0.0146(17) 0.040(2) -0.0040(16) -0.0080(17) 0.0014(14)
C26 0.032(2) 0.0182(19) 0.045(2) -0.0057(17) -0.0153(18) 0.0026(16)
C27 0.044(2) 0.0170(18) 0.036(2) -0.0060(16) -0.0104(19) 0.0068(17)
C28 0.038(2) 0.0176(18) 0.028(2) -0.0034(15) -0.0006(17) 0.0046(16)
C29 0.0277(18) 0.0153(17) 0.0259(17) -0.0029(13) -0.0054(14) 0.0026(14)
C30 0.0219(17) 0.0135(16) 0.033(2) -0.0023(14) -0.0023(15) 0.0016(13)
C31 0.0211(17) 0.0150(17) 0.0300(19) -0.0015(14) 0.0013(15) 0.0001(13)
C32 0.027(2) 0.0187(19) 0.044(3) -0.0005(18) 0.0015(19) -0.0052(16)
C33 0.036(2) 0.031(2) 0.039(2) 0.0133(19) 0.013(2) 0.0022(19)
C34 0.036(2) 0.058(3) 0.046(3) 0.016(3) 0.016(2) 0.005(2)
C35 0.0227(18) 0.026(2) 0.032(2) 0.0060(17) 0.0032(16) -0.0007(16)
C36 0.034(2) 0.025(2) 0.050(3) 0.006(2) -0.005(2) 0.0025(18)
F1 0.0336(18) 0.0165(15) 0.062(3) -0.0066(15) -0.0201(17) -0.0043(13)
F1A 0.060(8) 0.028(6) 0.059(9) -0.009(6) 0.025(7) -0.012(6)
F2 0.0298(17) 0.0147(14) 0.047(2) -0.0063(13) 0.0060(15) 0.0035(12)
F2A 0.140(17) 0.027(6) 0.051(8) -0.014(6) 0.034(10) -0.032(9)
F3 0.046(2) 0.0158(16) 0.0305(18) 0.0013(13) -0.0020(16) 0.0009(15)
F3A 0.133(15) 0.020(7) 0.132(16) -0.009(8) -0.098(13) 0.005(9)
F4 0.119(3) 0.0299(17) 0.0451(19) 0.0127(14) 0.027(2) 0.014(2)
F5 0.085(2) 0.0174(15) 0.195(5) -0.011(2) -0.085(3) -0.0013(16)
F6 0.0448(16) 0.0256(14) 0.063(2) 0.0013(14) 0.0093(15) 0.0129(13)

loop_
_atom_type_symbol
_atom_type_description
_atom_type_scat_dispersion_real
_atom_type_scat_dispersion_imag
_atom_type_scat_source
C C 0.0033 0.0016 'International Tables Vol C Tables 4.2.6.8 and 6.1.1.4'
H H 0.0000 0.0000 'International Tables Vol C Tables 4.2.6.8 and 6.1.1.4'
N N 0.0061 0.0033 'International Tables Vol C Tables 4.2.6.8 and 6.1.1.4'
O O 0.0106 0.0060 'International Tables Vol C Tables 4.2.6.8 and 6.1.1.4'
F F 0.0171 0.0103 'International Tables Vol C Tables 4.2.6.8 and 6.1.1.4'
Pd Pd -0.9988 1.0072 'International Tables Vol C Tables 4.2.6.8 and 6.1.1.4'

loop_
_geom_angle_atom_site_label_1
_geom_angle_atom_site_label_2
_geom_angle_atom_site_label_3
_geom_angle
C11 Pd1 C14 92.72(17)
C11 Pd1 O2 86.79(16)
C14 Pd1 O2 89.72(16)
C11 Pd1 N1 83.26(16)
C14 Pd1 N1 91.31(16)
O2 Pd1 N1 170.04(15)
C11 Pd1 O4 87.05(13)
C14 Pd1 O4 179.68(17)
O2 Pd1 O4 90.04(13)
N1 Pd1 O4 88.90(13)
C11 Pd1 O1 175.96(17)
C14 Pd1 O1 87.52(16)
O2 Pd1 O1 97.24(17)
N1 Pd1 O1 92.70(16)
O4 Pd1 O1 92.72(12)
C29 Pd2 O7 88.33(15)
C29 Pd2 C32 88.13(18)
O7 Pd2 C32 90.48(17)
C29 Pd2 N2 83.70(15)
O7 Pd2 N2 171.81(13)
C32 Pd2 N2 91.14(17)
C29 Pd2 O9 88.29(14)
O7 Pd2 O9 89.07(13)
C32 Pd2 O9 176.41(17)
N2 Pd2 O9 88.81(13)
C29 Pd2 O6 174.19(15)
O7 Pd2 O6 97.46(13)
C32 Pd2 O6 92.38(17)
N2 Pd2 O6 90.49(13)
O9 Pd2 O6 91.22(12)
C1 N1 C13 121.3(4)
C1 N1 Pd1 126.4(3)
C13 N1 Pd1 112.2(3)
C19 N2 C31 119.5(3)
C19 N2 Pd2 128.3(3)
C31 N2 Pd2 112.0(3)
C15 O2 Pd1 126.1(4)
C17 O4 Pd1 123.5(3)
C33 O7 Pd2 123.5(3)
C35 O9 Pd2 126.2(3)
N1 C1 C2 121.1(5)
C3 C2 C1 119.2(5)
C2 C3 C4 121.9(5)
C3 C4 C5 126.6(5)
C3 C4 C13 116.3(5)
C5 C4 C13 117.0(6)
C6 C5 C4 120.9(5)
C5 C6 C7 124.0(5)
C8 C7 C12 117.4(5)
C8 C7 C6 127.0(5)
C12 C7 C6 115.6(5)
C7 C8 C9 121.7(5)
C8 C9 C10 122.6(5)
C11 C10 C9 116.1(5)
C10 C11 C12 120.5(4)
C10 C11 Pd1 130.5(4)
C12 C11 Pd1 108.9(3)
C13 C12 C11 119.5(4)
C13 C12 C7 118.8(5)
C11 C12 C7 121.7(5)
N1 C13 C12 116.1(4)
N1 C13 C4 120.2(5)
C12 C13 C4 123.7(5)
F2A C14 F3A 113.1(13)
F2A C14 F1 60.3(10)
F3A C14 F1 125.9(8)
F2A C14 F3 135.4(8)
F1 C14 F3 107.7(4)
F2A C14 F2 50.3(11)
F3A C14 F2 70.9(11)
F1 C14 F2 106.7(4)
F3 C14 F2 105.2(4)
F2A C14 F1A 104.6(11)
F3A C14 F1A 99.5(12)
F1 C14 F1A 45.8(7)
F3 C14 F1A 68.0(7)
F2 C14 F1A 138.8(6)
F2A C14 Pd1 112.9(7)
F3A C14 Pd1 114.1(7)
F1 C14 Pd1 117.1(3)
F3 C14 Pd1 110.4(3)
F2 C14 Pd1 109.0(3)
F1A C14 Pd1 111.4(6)
O3 C15 O2 123.7(6)
O3 C15 C16 121.9(5)
O2 C15 C16 114.3(6)
O5 C17 O4 125.1(4)
O5 C17 C18 119.3(4)
O4 C17 C18 115.5(4)
N2 C19 C20 120.7(4)
C21 C20 C19 120.9(4)
C20 C21 C22 119.5(4)
C21 C22 C31 116.6(4)
C21 C22 C23 126.4(4)
C31 C22 C23 117.0(4)
C24 C23 C22 121.5(4)
C23 C24 C25 122.5(4)
C26 C25 C30 116.7(4)
C26 C25 C24 126.6(4)
C30 C25 C24 116.7(4)
C27 C26 C25 121.4(4)
C26 C27 C28 122.2(4)
C29 C28 C27 117.5(4)
C28 C29 C30 121.6(4)
C28 C29 Pd2 128.6(3)
C30 C29 Pd2 109.7(3)
C29 C30 C31 118.6(4)
C29 C30 C25 120.6(4)
C31 C30 C25 120.8(4)
N2 C31 C22 122.8(4)
N2 C31 C30 115.7(3)
C22 C31 C30 121.5(4)
F4 C32 F5 107.2(4)
F4 C32 F6 106.3(4)
F5 C32 F6 106.5(4)
F4 C32 Pd2 113.7(3)
F5 C32 Pd2 109.0(3)
F6 C32 Pd2 113.7(3)
O8 C33 O7 125.0(4)
O8 C33 C34 121.4(5)
O7 C33 C34 113.6(5)
O10 C35 O9 125.4(4)
O10 C35 C36 118.1(4)
O9 C35 C36 116.5(4)

loop_
_geom_bond_atom_site_label_1
_geom_bond_atom_site_label_2
_geom_bond_distance
Pd1 C11 2.006(4)
Pd1 C14 2.007(4)
Pd1 O2 2.012(3)
Pd1 N1 2.042(3)
Pd1 O4 2.105(3)
Pd1 O1 2.168(4)
Pd2 C29 1.997(4)
Pd2 O7 2.010(3)
Pd2 C32 2.018(4)
Pd2 N2 2.023(3)
Pd2 O9 2.111(3)
Pd2 O6 2.176(3)
N1 C1 1.343(6)
N1 C13 1.344(6)
N2 C19 1.319(5)
N2 C31 1.366(5)
O2 C15 1.285(6)
O3 C15 1.217(8)
O4 C17 1.279(5)
O5 C17 1.237(5)
O7 C33 1.291(6)
O8 C33 1.258(7)
O9 C35 1.280(5)
O10 C35 1.250(6)
C1 C2 1.376(7)
C2 C3 1.337(10)
C3 C4 1.414(9)
C4 C5 1.418(8)
C4 C13 1.418(7)
C5 C6 1.323(10)
C6 C7 1.477(8)
C7 C8 1.346(9)
C7 C12 1.432(6)
C8 C9 1.357(9)
C9 C10 1.470(8)
C10 C11 1.352(6)
C11 C12 1.417(6)
C12 C13 1.399(7)
C14 F2A 1.257(15)
C14 F3A 1.312(18)
C14 F1 1.316(6)
C14 F3 1.337(6)
C14 F2 1.363(5)
C14 F1A 1.398(13)
C15 C16 1.532(8)
C17 C18 1.505(6)
C19 C20 1.397(6)
C20 C21 1.370(7)
C21 C22 1.401(7)
C22 C31 1.406(5)
C22 C23 1.438(6)
C23 C24 1.352(7)
C24 C25 1.434(6)
C25 C26 1.403(7)
C25 C30 1.417(6)
C26 C27 1.366(7)
C27 C28 1.406(7)
C28 C29 1.364(6)
C29 C30 1.408(6)
C30 C31 1.414(6)
C32 F4 1.310(6)
C32 F5 1.311(6)
C32 F6 1.318(5)
C33 C34 1.486(7)
C35 C36 1.508(6)

loop_
_geom_hbond_atom_site_label_D
_geom_hbond_atom_site_label_H
_geom_hbond_atom_site_label_A
_geom_hbond_distance_DH
_geom_hbond_distance_HA
_geom_hbond_distance_DA
_geom_hbond_angle_DHA
O1 H1B O3 1.02(4) 1.69(5) 2.624(7) 150(7)
O1 H1C O5 0.84(4) 1.82(6) 2.547(5) 143(7)
O6 H6B O10 0.90(4) 1.72(5) 2.531(5) 149(7)
O6 H6C O8 0.87(4) 1.76(5) 2.607(5) 163(7)
